data_2242538
loop_
_publ_author_name
'Serov, Nikita Yu.'
'Shtyrlin, Valery G.'
'Islamov, Daut R.'
'Kataeva, Olga N.'
'Krivolapov, Dmitry B.'

_publ_section_title
;
 Structure of copper(II) complexes grown from ionic liquids --
 1-ethyl-3-methylimidazolium acetate or chloride
;
_journal_coeditor_code ZP2028
_journal_issue 7
_journal_name_full 'Acta Crystallographica Section E'
_journal_page_first 981
_journal_page_last 986
_journal_paper_doi 10.1107/S2056989018008538
_journal_volume 74
_journal_year 2018
_chemical_formula_iupac '(C6 H11 N2) [Cu2 (C2 H3 O2)5]'
_chemical_formula_moiety 'C6 H11 N2 +, C10 H15 Cu2 O10 -'
_chemical_formula_sum 'C16 H26 Cu2 N2 O10'
_chemical_formula_weight 533.47
_chemical_name_systematic
;
<i>catena</i>-Poly[1-ethyl-3-methylimidazolium
[[tetra-\m-acetato-dicuprate(II)]-\m-acetato]]
;
_space_group_crystal_system triclinic
_space_group_IT_number 2
_space_group_name_Hall '-P 1'
_space_group_name_H-M_alt 'P -1'
_symmetry_space_group_name_Hall '-P 1'
_symmetry_space_group_name_H-M 'P -1'
_atom_sites_solution_hydrogens geom
_audit_creation_method SHELXL-2014/7
_cell_angle_alpha 98.126(3)
_cell_angle_beta 94.745(3)
_cell_angle_gamma 92.964(3)
_cell_formula_units_Z 2
_cell_length_a 8.0542(9)
_cell_length_b 8.1633(9)
_cell_length_c 16.7195(19)
_cell_measurement_reflns_used 4553
_cell_measurement_temperature 198(2)
_cell_measurement_theta_max 30.50
_cell_measurement_theta_min 2.47
_cell_volume 1082.3(2)
_computing_cell_refinement
;
SAINT (Bruker, 2015)
;
_computing_data_collection
;
APEX2 (Bruker, 2015)
;
_computing_data_reduction
;
SAINT (Bruker, 2015)
;
_computing_molecular_graphics
;
SHELXL2014 (Sheldrick, 2015)
;
_computing_publication_material
;
SHELXL2014 (Sheldrick, 2015)
;
_computing_structure_refinement
;
SHELXL2014 (Sheldrick, 2015)
;
_computing_structure_solution
;
SHELXS97 (Sheldrick, 2008)
;
_diffrn_ambient_temperature 198(2)
_diffrn_measured_fraction_theta_full 0.993
_diffrn_measured_fraction_theta_max 0.986
_diffrn_measurement_device_type 'Bruker Kappa APEX DUO CCD'
_diffrn_measurement_method '\f and \w scans'
_diffrn_radiation_monochromator graphite
_diffrn_radiation_type MoK\a
_diffrn_radiation_wavelength 0.71073
_diffrn_reflns_av_R_equivalents 0.0245
_diffrn_reflns_limit_h_max 10
_diffrn_reflns_limit_h_min -7
_diffrn_reflns_limit_k_max 10
_diffrn_reflns_limit_k_min -10
_diffrn_reflns_limit_l_max 20
_diffrn_reflns_limit_l_min -20
_diffrn_reflns_number 11652
_diffrn_reflns_theta_full 25.242
_diffrn_reflns_theta_max 26.372
_diffrn_reflns_theta_min 1.235
_exptl_absorpt_coefficient_mu 2.019
_exptl_absorpt_correction_T_max 0.688
_exptl_absorpt_correction_T_min 0.583
_exptl_absorpt_correction_type multi-scan
_exptl_absorpt_process_details
;
(SADABS; Bruker, 2015)
;
_exptl_crystal_colour blue
_exptl_crystal_density_diffrn 1.637
_exptl_crystal_description prism
_exptl_crystal_F_000 548
_exptl_crystal_size_max 0.300
_exptl_crystal_size_mid 0.200
_exptl_crystal_size_min 0.200
_refine_diff_density_max 0.375
_refine_diff_density_min -0.459
_refine_ls_extinction_method none
_refine_ls_goodness_of_fit_ref 0.814
_refine_ls_hydrogen_treatment constr
_refine_ls_matrix_type full
_refine_ls_number_parameters 278
_refine_ls_number_reflns 4343
_refine_ls_number_restraints 0
_refine_ls_restrained_S_all 0.814
_refine_ls_R_factor_all 0.0369
_refine_ls_R_factor_gt 0.0289
_refine_ls_shift/su_max 0.044
_refine_ls_shift/su_mean 0.001
_refine_ls_structure_factor_coef Fsqd
_refine_ls_weighting_details 'w=1/[\s^2^(Fo^2^)+(0.1000P)^2^] where P=(Fo^2^+2Fc^2^)/3'
_refine_ls_weighting_scheme calc
_refine_ls_wR_factor_gt 0.0980
_refine_ls_wR_factor_ref 0.1067
_reflns_number_gt 3662
_reflns_number_total 4343
_reflns_threshold_expression 'I > 2\s(I)'
_cod_data_source_file zp2028sup1.cif
_cod_data_source_block 3
_cod_database_code 2242538
_shelx_space_group_comment
;
The symmetry employed for this shelxl refinement is uniquely defined
by the following loop, which should always be used as a source of
symmetry information in preference to the above space-group names.
They are only intended as comments.
;
_shelx_estimated_absorpt_t_min 0.583
_shelx_estimated_absorpt_t_max 0.688

loop_
_space_group_symop_operation_xyz
'x, y, z'
'-x, -y, -z'

loop_
_atom_site_type_symbol
_atom_site_label
_atom_site_fract_x
_atom_site_fract_y
_atom_site_fract_z
_atom_site_U_iso_or_equiv
_atom_site_adp_type
_atom_site_calc_flag
_atom_site_occupancy
Cu Cu1 0.92345(4) 0.99123(3) 0.92550(2) 0.01579(11) Uani d 1
Cu Cu2 0.56051(4) 0.98913(3) 0.57530(2) 0.01600(11) Uani d 1
O O7 0.7481(2) 0.8938(2) 0.52154(11) 0.0256(4) Uani d 1
O O5 0.7615(3) 0.9983(2) 0.82103(10) 0.0239(4) Uani d 1
O O2 1.1356(2) 1.0928(2) 0.89944(11) 0.0269(4) Uani d 1
O O8 0.6506(2) 0.9156(2) 0.39488(10) 0.0254(4) Uani d 1
O O4 0.8587(2) 1.2104(2) 0.97397(10) 0.0266(4) Uani d 1
O O6 0.6474(2) 1.0114(2) 0.69902(11) 0.0261(4) Uani d 1
O O9 0.4417(2) 0.7682(2) 0.55935(11) 0.0287(5) Uani d 1
O O10 0.3447(2) 0.7862(2) 0.43204(11) 0.0272(4) Uani d 1
O O1 1.2610(2) 1.1154(2) 1.02491(11) 0.0315(5) Uani d 1
O O3 0.9849(3) 1.2283(2) 1.09893(11) 0.0291(5) Uani d 1
N N1 0.6086(3) 0.4848(3) 0.78982(12) 0.0236(5) Uani d 1
N N2 0.4357(3) 0.6683(3) 0.76515(14) 0.0281(5) Uani d 1
C C7 0.7587(3) 0.8778(3) 0.44641(15) 0.0176(5) Uani d 1
C C1 1.2586(3) 1.1306(3) 0.95090(15) 0.0209(5) Uani d 1
C C9 0.3605(3) 0.7127(3) 0.49278(16) 0.0217(5) Uani d 1
C C3 0.8935(3) 1.2817(3) 1.04474(15) 0.0197(5) Uani d 1
C C11 0.5724(3) 0.6410(3) 0.80908(16) 0.0253(6) Uani d 1
H H11 0.6350 0.7209 0.8484 0.030 Uiso calc 1
C C4 0.8185(4) 1.4451(3) 1.06738(17) 0.0302(6) Uani d 1
H H4A 0.9004 1.5360 1.0633 0.045 Uiso calc 1
H H4B 0.7874 1.4537 1.1232 0.045 Uiso calc 1
H H4C 0.7190 1.4522 1.0304 0.045 Uiso calc 1
C C5 0.7598(3) 0.9663(3) 0.74538(13) 0.0191(5) Uani d 1
C C8 0.9154(3) 0.8103(3) 0.41572(18) 0.0305(6) Uani d 1
H H8A 0.8967 0.7734 0.3571 0.046 Uiso calc 1
H H8B 0.9454 0.7162 0.4432 0.046 Uiso calc 1
H H8C 1.0064 0.8971 0.4268 0.046 Uiso calc 1
C C2 1.4171(4) 1.1998(4) 0.92301(19) 0.0323(7) Uani d 1
H H2A 1.5008 1.1168 0.9223 0.048 Uiso calc 1
H H2B 1.4593 1.2996 0.9602 0.048 Uiso calc 1
H H2C 1.3944 1.2280 0.8683 0.048 Uiso calc 1
C C13 0.4900(4) 0.4082(4) 0.73099(17) 0.0360(7) Uani d 1
H H13 0.4849 0.2961 0.7057 0.043 Uiso calc 1
C C14 0.7545(4) 0.4061(4) 0.82256(17) 0.0331(7) Uani d 1
H H14A 0.7178 0.2979 0.8376 0.040 Uiso calc 1
H H14B 0.8061 0.4770 0.8723 0.040 Uiso calc 1
C C15 0.8825(4) 0.3799(4) 0.76169(19) 0.0360(7) Uani d 1
H H15A 0.8301 0.3149 0.7113 0.054 Uiso calc 1
H H15B 0.9740 0.3201 0.7838 0.054 Uiso calc 1
H H15C 0.9267 0.4876 0.7504 0.054 Uiso calc 1
C C12 0.3825(4) 0.5232(4) 0.71625(18) 0.0410(8) Uani d 1
H H12 0.2863 0.5066 0.6784 0.049 Uiso calc 1
C C10 0.2743(4) 0.5423(3) 0.4847(2) 0.0415(8) Uani d 1
H H10A 0.3418 0.4724 0.5158 0.062 Uiso calc 1
H H10B 0.2605 0.4930 0.4274 0.062 Uiso calc 1
H H10C 0.1644 0.5506 0.5056 0.062 Uiso calc 1
C C6 0.8976(5) 0.8706(5) 0.71030(18) 0.0480(9) Uani d 1
H H6A 0.8610 0.8196 0.6546 0.072 Uiso calc 1
H H6B 0.9253 0.7838 0.7432 0.072 Uiso calc 1
H H6C 0.9964 0.9458 0.7102 0.072 Uiso calc 1
C C16 0.3528(4) 0.8234(4) 0.7685(2) 0.0467(9) Uani d 1
H H16A 0.2508 0.8140 0.7961 0.070 Uiso calc 1
H H16B 0.3242 0.8465 0.7133 0.070 Uiso calc 1
H H16C 0.4278 0.9139 0.7984 0.070 Uiso calc 1

loop_
_atom_site_aniso_label
_atom_site_aniso_U_11
_atom_site_aniso_U_22
_atom_site_aniso_U_33
_atom_site_aniso_U_12
_atom_site_aniso_U_13
_atom_site_aniso_U_23
Cu1 0.01738(19) 0.01679(18) 0.01239(18) 0.00049(13) -0.00352(12) 0.00242(13)
Cu2 0.01685(19) 0.01832(18) 0.01209(18) 0.00081(13) -0.00266(13) 0.00212(13)
O7 0.0227(10) 0.0340(10) 0.0206(10) 0.0092(8) 0.0008(8) 0.0035(8)
O5 0.0274(10) 0.0272(10) 0.0155(9) 0.0027(8) -0.0073(7) 0.0024(7)
O2 0.0239(11) 0.0349(11) 0.0221(10) -0.0033(8) 0.0013(8) 0.0069(8)
O8 0.0207(10) 0.0351(10) 0.0193(9) 0.0049(8) -0.0002(8) 0.0001(8)
O4 0.0345(12) 0.0228(9) 0.0204(10) 0.0101(8) -0.0057(8) -0.0020(8)
O6 0.0273(11) 0.0355(11) 0.0144(9) 0.0051(8) -0.0071(8) 0.0040(8)
O9 0.0337(12) 0.0232(9) 0.0291(10) -0.0033(8) -0.0020(9) 0.0082(8)
O10 0.0321(11) 0.0216(9) 0.0261(10) -0.0046(8) -0.0020(8) 0.0028(8)
O1 0.0248(11) 0.0426(12) 0.0262(10) -0.0107(9) -0.0023(8) 0.0093(9)
O3 0.0421(13) 0.0211(9) 0.0221(10) 0.0089(8) -0.0072(9) -0.0008(8)
N1 0.0285(13) 0.0216(11) 0.0193(11) -0.0012(9) 0.0016(9) -0.0006(9)
N2 0.0268(13) 0.0292(12) 0.0292(12) 0.0016(10) 0.0068(10) 0.0048(10)
C7 0.0158(13) 0.0113(11) 0.0236(13) -0.0017(9) 0.0005(10) -0.0032(9)
C1 0.0198(14) 0.0170(12) 0.0259(14) 0.0004(10) 0.0021(11) 0.0036(10)
C9 0.0199(13) 0.0169(12) 0.0287(14) 0.0022(10) 0.0028(11) 0.0038(10)
C3 0.0192(13) 0.0184(12) 0.0218(13) 0.0004(10) 0.0023(10) 0.0043(10)
C11 0.0234(15) 0.0242(13) 0.0265(14) -0.0063(11) 0.0040(11) -0.0005(11)
C4 0.0350(17) 0.0220(13) 0.0331(15) 0.0093(12) 0.0015(13) 0.0000(12)
C5 0.0247(14) 0.0169(11) 0.0150(13) -0.0028(10) -0.0038(11) 0.0050(9)
C8 0.0193(15) 0.0312(15) 0.0406(17) 0.0043(12) 0.0075(12) 0.0005(13)
C2 0.0230(16) 0.0332(15) 0.0423(17) -0.0027(12) 0.0096(13) 0.0085(13)
C13 0.0410(19) 0.0334(16) 0.0273(15) -0.0029(14) -0.0010(13) -0.0122(12)
C14 0.0397(18) 0.0304(15) 0.0307(15) 0.0070(13) 0.0022(13) 0.0085(12)
C15 0.0322(17) 0.0310(15) 0.0429(18) -0.0018(13) 0.0015(14) 0.0013(13)
C12 0.0364(19) 0.054(2) 0.0273(16) -0.0020(15) -0.0063(13) -0.0040(14)
C10 0.043(2) 0.0216(14) 0.057(2) -0.0115(13) -0.0064(16) 0.0083(14)
C6 0.053(2) 0.073(2) 0.0240(15) 0.0370(19) 0.0071(15) 0.0124(15)
C16 0.0346(19) 0.048(2) 0.065(2) 0.0147(15) 0.0178(17) 0.0199(17)

loop_
_atom_type_symbol
_atom_type_description
_atom_type_scat_dispersion_real
_atom_type_scat_dispersion_imag
_atom_type_scat_source
C C 0.0033 0.0016 'International Tables Vol C Tables 4.2.6.8 and 6.1.1.4'
H H 0.0000 0.0000 'International Tables Vol C Tables 4.2.6.8 and 6.1.1.4'
N N 0.0061 0.0033 'International Tables Vol C Tables 4.2.6.8 and 6.1.1.4'
O O 0.0106 0.0060 'International Tables Vol C Tables 4.2.6.8 and 6.1.1.4'
Cu Cu 0.3201 1.2651 'International Tables Vol C Tables 4.2.6.8 and 6.1.1.4'

loop_
_geom_angle_atom_site_label_1
_geom_angle_atom_site_label_2
_geom_angle_atom_site_label_3
_geom_angle_site_symmetry_1
_geom_angle_site_symmetry_3
_geom_angle
O2 Cu1 O4 . . 90.22(9)
O2 Cu1 O3 . 2_777 88.50(9)
O4 Cu1 O3 . 2_777 167.17(7)
O2 Cu1 O1 . 2_777 167.09(7)
O4 Cu1 O1 . 2_777 89.57(9)
O3 Cu1 O1 2_777 2_777 88.85(9)
O2 Cu1 O5 . . 103.44(8)
O4 Cu1 O5 . . 90.86(7)
O3 Cu1 O5 2_777 . 101.85(7)
O1 Cu1 O5 2_777 . 89.47(8)
O2 Cu1 Cu1 . 2_777 84.72(5)
O4 Cu1 Cu1 . 2_777 80.15(5)
O3 Cu1 Cu1 2_777 2_777 87.02(5)
O1 Cu1 Cu1 2_777 2_777 82.53(5)
O5 Cu1 Cu1 . 2_777 167.97(6)
O7 Cu2 O9 . . 89.95(8)
O7 Cu2 O10 . 2_676 89.75(8)
O9 Cu2 O10 . 2_676 167.61(7)
O7 Cu2 O8 . 2_676 167.52(7)
O9 Cu2 O8 . 2_676 88.09(8)
O10 Cu2 O8 2_676 2_676 89.52(8)
O7 Cu2 O6 . . 102.37(8)
O9 Cu2 O6 . . 100.56(7)
O10 Cu2 O6 2_676 . 91.60(7)
O8 Cu2 O6 2_676 . 90.10(7)
O7 Cu2 Cu2 . 2_676 83.53(5)
O9 Cu2 Cu2 . 2_676 86.21(5)
O10 Cu2 Cu2 2_676 2_676 81.44(5)
O8 Cu2 Cu2 2_676 2_676 84.05(5)
O6 Cu2 Cu2 . 2_676 170.92(5)
C7 O7 Cu2 . . 124.17(16)
C5 O5 Cu1 . . 139.44(18)
C1 O2 Cu1 . . 122.82(16)
C7 O8 Cu2 . 2_676 122.70(17)
C3 O4 Cu1 . . 127.95(15)
C5 O6 Cu2 . . 141.70(19)
C9 O9 Cu2 . . 120.40(15)
C9 O10 Cu2 . 2_676 126.01(17)
C1 O1 Cu1 . 2_777 124.53(17)
C3 O3 Cu1 . 2_777 119.18(17)
C11 N1 C13 . . 108.5(2)
C11 N1 C14 . . 126.6(2)
C13 N1 C14 . . 124.9(2)
C11 N2 C12 . . 107.7(2)
C11 N2 C16 . . 126.7(3)
C12 N2 C16 . . 125.6(3)
O8 C7 O7 . . 125.5(2)
O8 C7 C8 . . 117.3(2)
O7 C7 C8 . . 117.2(2)
O2 C1 O1 . . 125.2(2)
O2 C1 C2 . . 118.1(2)
O1 C1 C2 . . 116.7(2)
O10 C9 O9 . . 125.9(2)
O10 C9 C10 . . 116.6(2)
O9 C9 C10 . . 117.5(2)
O4 C3 O3 . . 125.6(2)
O4 C3 C4 . . 116.9(2)
O3 C3 C4 . . 117.4(2)
N2 C11 N1 . . 109.4(2)
N2 C11 H11 . . 125.3
N1 C11 H11 . . 125.3
C3 C4 H4A . . 109.5
C3 C4 H4B . . 109.5
H4A C4 H4B . . 109.5
C3 C4 H4C . . 109.5
H4A C4 H4C . . 109.5
H4B C4 H4C . . 109.5
O6 C5 O5 . . 121.9(3)
O6 C5 C6 . . 119.6(2)
O5 C5 C6 . . 118.5(2)
C7 C8 H8A . . 109.5
C7 C8 H8B . . 109.5
H8A C8 H8B . . 109.5
C7 C8 H8C . . 109.5
H8A C8 H8C . . 109.5
H8B C8 H8C . . 109.5
C1 C2 H2A . . 109.5
C1 C2 H2B . . 109.5
H2A C2 H2B . . 109.5
C1 C2 H2C . . 109.5
H2A C2 H2C . . 109.5
H2B C2 H2C . . 109.5
C12 C13 N1 . . 106.4(3)
C12 C13 H13 . . 126.8
N1 C13 H13 . . 126.8
N1 C14 C15 . . 111.6(2)
N1 C14 H14A . . 109.3
C15 C14 H14A . . 109.3
N1 C14 H14B . . 109.3
C15 C14 H14B . . 109.3
H14A C14 H14B . . 108.0
C14 C15 H15A . . 109.5
C14 C15 H15B . . 109.5
H15A C15 H15B . . 109.5
C14 C15 H15C . . 109.5
H15A C15 H15C . . 109.5
H15B C15 H15C . . 109.5
C13 C12 N2 . . 108.1(3)
C13 C12 H12 . . 125.9
N2 C12 H12 . . 125.9
C9 C10 H10A . . 109.5
C9 C10 H10B . . 109.5
H10A C10 H10B . . 109.5
C9 C10 H10C . . 109.5
H10A C10 H10C . . 109.5
H10B C10 H10C . . 109.5
C5 C6 H6A . . 109.5
C5 C6 H6B . . 109.5
H6A C6 H6B . . 109.5
C5 C6 H6C . . 109.5
H6A C6 H6C . . 109.5
H6B C6 H6C . . 109.5
N2 C16 H16A . . 109.5
N2 C16 H16B . . 109.5
H16A C16 H16B . . 109.5
N2 C16 H16C . . 109.5
H16A C16 H16C . . 109.5
H16B C16 H16C . . 109.5

loop_
_geom_bond_atom_site_label_1
_geom_bond_atom_site_label_2
_geom_bond_site_symmetry_2
_geom_bond_distance
Cu1 O2 . 1.9684(19)
Cu1 O4 . 1.9714(18)
Cu1 O3 2_777 1.9755(17)
Cu1 O1 2_777 1.9811(19)
Cu1 O5 . 2.1012(17)
Cu1 Cu1 2_777 2.6685(6)
Cu2 O7 . 1.9607(19)
Cu2 O9 . 1.9706(18)
Cu2 O10 2_676 1.9742(18)
Cu2 O8 2_676 1.9774(18)
Cu2 O6 . 2.1077(18)
Cu2 Cu2 2_676 2.6571(6)
O7 C7 . 1.255(3)
O5 C5 . 1.254(3)
O2 C1 . 1.253(3)
O8 C7 . 1.255(3)
O8 Cu2 2_676 1.9774(18)
O4 C3 . 1.246(3)
O6 C5 . 1.247(3)
O9 C9 . 1.256(3)
O10 C9 . 1.251(3)
O10 Cu2 2_676 1.9742(18)
O1 C1 . 1.260(3)
O1 Cu1 2_777 1.9811(19)
O3 C3 . 1.260(3)
O3 Cu1 2_777 1.9755(17)
N1 C11 . 1.324(3)
N1 C13 . 1.371(4)
N1 C14 . 1.471(3)
N2 C11 . 1.319(3)
N2 C12 . 1.368(4)
N2 C16 . 1.458(4)
C7 C8 . 1.503(4)
C1 C2 . 1.505(4)
C9 C10 . 1.505(4)
C3 C4 . 1.506(3)
C11 H11 . 0.9500
C4 H4A . 0.9800
C4 H4B . 0.9800
C4 H4C . 0.9800
C5 C6 . 1.501(4)
C8 H8A . 0.9800
C8 H8B . 0.9800
C8 H8C . 0.9800
C2 H2A . 0.9800
C2 H2B . 0.9800
C2 H2C . 0.9800
C13 C12 . 1.344(4)
C13 H13 . 0.9500
C14 C15 . 1.510(4)
C14 H14A . 0.9900
C14 H14B . 0.9900
C15 H15A . 0.9800
C15 H15B . 0.9800
C15 H15C . 0.9800
C12 H12 . 0.9500
C10 H10A . 0.9800
C10 H10B . 0.9800
C10 H10C . 0.9800
C6 H6A . 0.9800
C6 H6B . 0.9800
C6 H6C . 0.9800
C16 H16A . 0.9800
C16 H16B . 0.9800
C16 H16C . 0.9800

loop_
_geom_hbond_atom_site_label_D
_geom_hbond_atom_site_label_H
_geom_hbond_atom_site_label_A
_geom_hbond_site_symmetry_A
_geom_hbond_distance_DH
_geom_hbond_distance_HA
_geom_hbond_distance_DA
_geom_hbond_angle_DHA
C6 H6A O7 . 0.98 2.50 3.320(4) 140.6
C14 H14A O5 1_545 0.99 2.47 3.329(3) 145.0
C13 H13 O8 2_666 0.95 2.38 3.229(4) 147.9
C8 H8C O7 2_776 0.98 2.55 3.522(4) 170.3
C11 H11 O1 2_777 0.95 2.40 3.317(3) 162.1
C11 H11 O5 . 0.95 2.55 3.192(3) 125.1

loop_
_geom_torsion_atom_site_label_1
_geom_torsion_atom_site_label_2
_geom_torsion_atom_site_label_3
_geom_torsion_atom_site_label_4
_geom_torsion_site_symmetry_1
_geom_torsion
Cu2 O8 C7 O7 2_676 0.4(3)
Cu2 O8 C7 C8 2_676 -178.57(17)
Cu2 O7 C7 O8 . -2.0(4)
Cu2 O7 C7 C8 . 176.93(17)
Cu1 O2 C1 O1 . -2.9(4)
Cu1 O2 C1 C2 . 177.00(18)
Cu1 O1 C1 O2 2_777 5.8(4)
Cu1 O1 C1 C2 2_777 -174.07(18)
Cu2 O10 C9 O9 2_676 -1.2(4)
Cu2 O10 C9 C10 2_676 179.0(2)
Cu2 O9 C9 O10 . -0.4(4)
Cu2 O9 C9 C10 . 179.4(2)
Cu1 O4 C3 O3 . 3.2(4)
Cu1 O4 C3 C4 . -176.27(19)
Cu1 O3 C3 O4 2_777 -2.8(4)
Cu1 O3 C3 C4 2_777 176.66(19)
C12 N2 C11 N1 . 0.3(3)
C16 N2 C11 N1 . 179.2(2)
C13 N1 C11 N2 . 0.0(3)
C14 N1 C11 N2 . 177.5(2)
Cu2 O6 C5 O5 . -174.30(18)
Cu2 O6 C5 C6 . 5.5(4)
Cu1 O5 C5 O6 . -167.95(18)
Cu1 O5 C5 C6 . 12.2(4)
C11 N1 C13 C12 . -0.2(3)
C14 N1 C13 C12 . -177.8(3)
C11 N1 C14 C15 . -105.3(3)
C13 N1 C14 C15 . 71.8(4)
N1 C13 C12 N2 . 0.4(4)
C11 N2 C12 C13 . -0.4(3)
C16 N2 C12 C13 . -179.3(3)

_cod_database_fobs_code 2242538
